data_4330999
loop_
_publ_author_name
'Monami Maiti'
'Dipali Sadhukhan'
'Santarupa Thakurta'
'Syamantak Roy'
'Guillaume Pilet'
'Ray J. Butcher'
'Aline Nonat'
'Lo\"ic J. Charbonni\`ere'
'Samiran Mitra'

_publ_section_title
;
 Series of Dicyanamide-Interlaced Assembly of Zinc-Schiff-Base Complexes:
 Crystal Structure and Photophysical and Thermal Studies
;
_journal_name_full 'Inorganic Chemistry'
_journal_page_first 12176
_journal_page_last 12187
_journal_paper_doi 10.1021/ic3012958
_journal_volume 51
_journal_year 2012
_chemical_formula_sum 'C46 H36 Br4 N16 O8 Zn4'
_chemical_formula_weight 1522.030
_space_group_IT_number 15
_symmetry_Int_Tables_number 15
_symmetry_space_group_name_Hall '-C 2yc'
_symmetry_space_group_name_H-M 'C 1 2/c 1'
_audit_creation_date 2012-04-11
_audit_creation_method SHELXL-97
_audit_update_record 2012-04-11
_cell_angle_alpha 90.000
_cell_angle_beta 97.660(8)
_cell_angle_gamma 90.000
_cell_formula_units_Z 4
_cell_length_a 17.4758(13)
_cell_length_b 22.170(2)
_cell_length_c 14.0510(11)
_cell_volume 5395.3(8)
_refine_ls_R_factor_all 0.104
_cod_data_source_file ic3012958_si_002_3.cif
_cod_data_source_block ju-494-s
_cod_original_sg_symbol_Hall -C_2yc
_cod_database_code 4330999

loop_
_symmetry_equiv_pos_site_id
_symmetry_equiv_pos_as_xyz
1 x,y,z
2 -x,y,0.500-z
3 -x,-y,-z
4 x,-y,0.500+z
5 0.500+x,0.500+y,z
6 0.500-x,0.500+y,0.500-z
7 0.500-x,0.500-y,-z
8 0.500+x,0.500-y,0.500+z

loop_
_atom_site_aniso_label
_atom_site_aniso_U_11
_atom_site_aniso_U_22
_atom_site_aniso_U_33
_atom_site_aniso_U_12
_atom_site_aniso_U_13
_atom_site_aniso_U_23
Zn1 0.0253(5) 0.0440(6) 0.0314(6) -0.0006(5) 0.0085(4) -0.0029(5)
Zn2 0.0265(5) 0.0444(6) 0.0304(6) 0.0033(5) 0.0099(4) 0.0008(5)
Br1 0.0289(5) 0.0657(6) 0.0398(5) -0.0095(4) 0.0111(4) 0.0029(4)
Br2 0.0291(5) 0.0652(6) 0.0366(5) -0.0126(4) 0.0073(4) 0.0009(4)
O1 0.026(3) 0.044(3) 0.044(3) -0.002(3) 0.013(3) -0.007(3)
O2 0.020(3) 0.042(3) 0.045(3) 0.006(2) 0.011(2) -0.001(3)
O3 0.026(3) 0.049(4) 0.047(4) 0.003(3) 0.010(3) 0.000(3)
O4 0.025(3) 0.046(3) 0.041(3) -0.001(3) 0.010(2) -0.003(3)
N1 0.037(4) 0.040(4) 0.028(4) -0.001(3) 0.007(3) 0.001(3)
N2 0.020(3) 0.043(4) 0.026(3) 0.009(3) -0.001(2) 0.002(3)
N3 0.044(4) 0.059(5) 0.026(4) -0.011(4) 0.005(3) 0.001(3)
N4 0.045(5) 0.102(8) 0.042(5) 0.000(5) 0.017(4) 0.025(5)
N5 0.049(6) 0.111(10) 0.076(8) -0.013(6) 0.000(6) 0.012(7)
N6 0.031(4) 0.055(5) 0.037(4) -0.002(3) 0.009(3) -0.007(3)
N7 0.032(4) 0.079(6) 0.046(5) 0.009(4) 0.003(3) -0.026(4)
N8 0.026(4) 0.070(5) 0.037(4) 0.005(4) 0.005(3) -0.013(4)
C1 0.020(4) 0.040(4) 0.037(4) -0.008(3) 0.010(3) -0.005(3)
C2 0.026(4) 0.053(5) 0.024(4) 0.004(4) -0.001(3) 0.000(3)
C3 0.027(4) 0.059(5) 0.022(4) -0.001(4) 0.003(3) -0.004(4)
C4 0.023(4) 0.059(5) 0.031(4) -0.007(4) 0.003(3) 0.002(4)
C5 0.029(4) 0.054(5) 0.033(4) -0.011(4) 0.003(3) -0.004(4)
C6 0.024(4) 0.051(5) 0.022(4) -0.004(4) 0.002(3) -0.002(3)
C7 0.034(5) 0.053(6) 0.052(6) 0.014(4) 0.015(4) 0.001(4)
C8 0.027(4) 0.049(5) 0.032(4) -0.010(4) 0.005(3) -0.010(4)
C9 0.043(5) 0.044(5) 0.031(4) 0.002(4) 0.011(4) -0.003(4)
C10 0.037(5) 0.052(5) 0.036(5) 0.006(4) 0.004(4) 0.002(4)
C11 0.030(4) 0.056(5) 0.042(5) 0.009(4) 0.011(4) -0.005(4)
C12 0.021(4) 0.056(5) 0.022(4) 0.002(4) 0.000(3) 0.002(3)
C13 0.027(4) 0.055(5) 0.026(4) 0.002(4) 0.009(3) -0.002(4)
C14 0.017(3) 0.057(5) 0.025(4) 0.001(3) 0.003(3) -0.001(3)
C15 0.021(4) 0.063(6) 0.024(4) -0.019(4) 0.002(3) -0.008(4)
C16 0.035(5) 0.054(5) 0.029(4) -0.006(4) 0.012(4) -0.003(4)
C17 0.021(4) 0.047(5) 0.039(5) -0.006(4) 0.009(3) -0.005(4)
C18 0.025(4) 0.048(5) 0.019(4) -0.005(3) 0.000(3) -0.002(3)
C19 0.037(5) 0.049(5) 0.042(5) 0.000(4) 0.009(4) 0.001(4)
C20 0.031(4) 0.053(5) 0.048(6) -0.015(4) 0.020(4) -0.016(5)
C21 0.052(7) 0.070(7) 0.047(6) -0.010(6) 0.024(5) 0.001(5)
C22 0.032(4) 0.053(5) 0.032(4) 0.001(4) 0.008(4) 0.000(4)
C23 0.027(4) 0.058(5) 0.030(5) 0.009(4) 0.005(3) -0.001(4)

loop_
_atom_site_label
_atom_site_type_symbol
_atom_site_fract_x
_atom_site_fract_y
_atom_site_fract_z
_atom_site_occupancy
_atom_site_symmetry_multiplicity
_atom_site_Wyckoff_symbol
_atom_site_calc_flag
_atom_site_thermal_displace_type
_atom_site_U_iso_or_equiv
Zn1 Zn 0.7007(1) 0.7176(0) 0.6899(1) 1.000 8 f d Uani 0.0332(3)
Zn2 Zn 0.7765(1) 0.5942(0) 0.6447(1) 1.000 8 f d Uani 0.0332(3)
Br1 Br 1.1046(0) 0.7977(0) 0.5929(1) 1.000 8 f d Uani 0.0442(3)
Br2 Br 0.3736(0) 0.4955(0) 0.6142(1) 1.000 8 f d Uani 0.0434(3)
O1 O 0.8022(3) 0.6827(3) 0.6534(4) 1.000 8 f d Uani 0.0373(13)
O2 O 0.6728(3) 0.6323(3) 0.6376(4) 1.000 8 f d Uani 0.0350(13)
O3 O 0.9237(3) 0.6141(3) 0.6433(5) 1.000 8 f d Uani 0.0401(14)
O4 O 0.6771(3) 0.5154(3) 0.6397(4) 1.000 8 f d Uani 0.0367(13)
N1 N 0.7443(4) 0.8017(3) 0.6658(5) 1.000 8 f d Uani 0.0347(15)
N2 N 0.5847(4) 0.7387(3) 0.6516(5) 1.000 8 f d Uani 0.0301(14)
N3 N 0.7131(5) 0.7038(4) 0.8309(5) 1.000 8 f d Uani 0.0432(18)
N4 N 0.7512(5) 0.6629(5) 0.9911(6) 1.000 8 f d Uani 0.062(3)
N5 N 0.8791(6) 0.6405(6) 1.0807(9) 1.000 8 f d Uani 0.079(3)
N6 N 0.8006(4) 0.5504(4) 0.5317(6) 1.000 8 f d Uani 0.0407(17)
N7 N 0.8639(5) 0.4909(4) 0.4187(6) 1.000 8 f d Uani 0.052(2)
N8 N 0.8123(4) 0.4424(4) 0.2701(6) 1.000 8 f d Uani 0.0443(19)
C1 C 0.8677(4) 0.7100(4) 0.6423(6) 1.000 8 f d Uani 0.0319(17)
C2 C 0.9349(5) 0.6748(4) 0.6347(6) 1.000 8 f d Uani 0.0347(18)
C3 C 1.0036(5) 0.7003(4) 0.6206(6) 1.000 8 f d Uani 0.0360(19)
H3A H 1.0474 0.6759 0.6146 1.000 8 f calc Uiso 0.04300
C4 C 1.0077(5) 0.7627(4) 0.6150(6) 1.000 8 f d Uani 0.0378(19)
C5 C 0.9457(5) 0.8002(5) 0.6207(6) 1.000 8 f d Uani 0.039(2)
H5A H 0.9502 0.8427 0.6141 1.000 8 f calc Uiso 0.04700
C6 C 0.8752(5) 0.7734(4) 0.6366(6) 1.000 8 f d Uani 0.0323(17)
C7 C 0.9836(6) 0.5738(5) 0.6223(7) 1.000 8 f d Uani 0.046(2)
H7A H 0.9665 0.5320 0.6279 1.000 8 f calc Uiso 0.06900
H7B H 1.0303 0.5809 0.6678 1.000 8 f calc Uiso 0.06900
H7C H 0.9948 0.5811 0.5567 1.000 8 f calc Uiso 0.06900
C8 C 0.8119(5) 0.8144(4) 0.6460(6) 1.000 8 f d Uani 0.0360(19)
H8A H 0.8219 0.8559 0.6363 1.000 8 f calc Uiso 0.04300
C9 C 0.6932(5) 0.8536(4) 0.6786(6) 1.000 8 f d Uani 0.039(2)
H9A H 0.7183 0.8913 0.6612 1.000 8 f calc Uiso 0.04700
H9B H 0.6853 0.8564 0.7469 1.000 8 f calc Uiso 0.04700
C10 C 0.6151(5) 0.8469(5) 0.6164(7) 1.000 8 f d Uani 0.042(2)
H10A H 0.6234 0.8334 0.5514 1.000 8 f calc Uiso 0.05000
H10B H 0.5893 0.8868 0.6099 1.000 8 f calc Uiso 0.05000
C11 C 0.5622(5) 0.8017(4) 0.6587(7) 1.000 8 f d Uani 0.042(2)
H11A H 0.5613 0.8116 0.7273 1.000 8 f calc Uiso 0.05100
H11B H 0.5090 0.8066 0.6253 1.000 8 f calc Uiso 0.05100
C12 C 0.5297(5) 0.7000(4) 0.6343(5) 1.000 8 f d Uani 0.0332(18)
H12A H 0.4790 0.7162 0.6227 1.000 8 f calc Uiso 0.04000
C13 C 0.5351(5) 0.6347(4) 0.6303(6) 1.000 8 f d Uani 0.0356(19)
C14 C 0.4654(4) 0.6024(4) 0.6236(6) 1.000 8 f d Uani 0.0330(18)
H14A H 0.4175 0.6231 0.6202 1.000 8 f calc Uiso 0.04000
C15 C 0.4674(5) 0.5408(4) 0.6221(6) 1.000 8 f d Uani 0.036(2)
C16 C 0.5359(5) 0.5079(4) 0.6257(6) 1.000 8 f d Uani 0.038(2)
H16A H 0.5354 0.4651 0.6235 1.000 8 f calc Uiso 0.04600
C17 C 0.6046(5) 0.5398(4) 0.6326(6) 1.000 8 f d Uani 0.0352(18)
C18 C 0.6055(5) 0.6041(4) 0.6339(5) 1.000 8 f d Uani 0.0311(17)
C19 C 0.6826(6) 0.4508(4) 0.6350(7) 1.000 8 f d Uani 0.042(2)
H19A H 0.6600 0.4328 0.6886 1.000 8 f calc Uiso 0.06300
H19B H 0.7370 0.4390 0.6391 1.000 8 f calc Uiso 0.06300
H19C H 0.6545 0.4365 0.5741 1.000 8 f calc Uiso 0.06300
C20 C 0.7354(5) 0.6845(4) 0.9057(7) 1.000 8 f d Uani 0.043(2)
C21 C 0.8204(7) 0.6513(5) 1.0340(8) 1.000 8 f d Uani 0.055(3)
C22 C 0.8270(5) 0.5204(4) 0.4782(6) 1.000 8 f d Uani 0.039(2)
C23 C 0.8324(5) 0.4656(4) 0.3413(6) 1.000 8 f d Uani 0.038(2)

loop_
_atom_type_symbol
_atom_type_radius_bond
Zn 1.200
Br 1.200
O 1.200
N 1.200
C 1.200
H 1.200

loop_
_geom_angle_atom_site_label_1
_geom_angle_atom_site_label_2
_geom_angle_atom_site_label_3
_geom_angle_site_symmetry_1
_geom_angle_site_symmetry_3
_geom_angle
_geom_angle_publ_flag
N3 Zn1 N1 . . 108.1(3) no
N3 Zn1 O1 . . 101.9(3) no
N1 Zn1 O1 . . 87.1(3) no
N3 Zn1 O2 . . 101.7(3) no
N1 Zn1 O2 . . 147.8(3) no
O1 Zn1 O2 . . 74.7(2) no
N3 Zn1 N2 . . 105.4(3) no
N1 Zn1 N2 . . 97.1(3) no
O1 Zn1 N2 . . 149.4(3) no
O2 Zn1 N2 . . 86.5(3) no
N3 Zn1 Zn2 . . 94.3(3) no
N1 Zn1 Zn2 . . 125.4(2) no
O1 Zn1 Zn2 . . 38.97(17) no
O2 Zn1 Zn2 . . 38.34(15) no
N2 Zn1 Zn2 . . 124.5(2) no
N6 Zn2 N8 . 4_565 116.5(4) no
N6 Zn2 O2 . . 117.6(3) no
N8 Zn2 O2 4_565 . 113.5(3) no
N6 Zn2 O1 . . 117.6(3) no
N8 Zn2 O1 4_565 . 107.9(3) no
O2 Zn2 O1 . . 77.6(2) no
N6 Zn2 O4 . . 81.4(3) no
N8 Zn2 O4 4_565 . 82.6(3) no
O2 Zn2 O4 . . 70.4(2) no
O1 Zn2 O4 . . 147.7(2) no
N6 Zn2 O3 . . 76.1(3) no
N8 Zn2 O3 4_565 . 83.1(3) no
O2 Zn2 O3 . . 145.1(2) no
O1 Zn2 O3 . . 67.9(2) no
O4 Zn2 O3 . . 144.3(2) no
N6 Zn2 Zn1 . . 137.7(3) no
N8 Zn2 Zn1 4_565 . 105.7(3) no
O2 Zn2 Zn1 . . 40.09(18) no
O1 Zn2 Zn1 . . 40.16(15) no
O4 Zn2 Zn1 . . 107.99(14) no
O3 Zn2 Zn1 . . 107.30(15) no
C1 O1 Zn2 . . 129.0(5) no
C1 O1 Zn1 . . 130.1(5) no
Zn2 O1 Zn1 . . 100.9(2) no
C18 O2 Zn2 . . 126.9(5) no
C18 O2 Zn1 . . 127.6(5) no
Zn2 O2 Zn1 . . 101.6(3) no
C2 O3 C7 . . 118.5(7) no
C2 O3 Zn2 . . 108.6(5) no
C7 O3 Zn2 . . 130.0(6) no
C17 O4 C19 . . 117.3(7) no
C17 O4 Zn2 . . 111.4(5) no
C19 O4 Zn2 . . 131.1(5) no
C8 N1 C9 . . 116.4(8) no
C8 N1 Zn1 . . 127.4(7) no
C9 N1 Zn1 . . 116.2(5) no
C12 N2 C11 . . 116.8(7) no
C12 N2 Zn1 . . 125.1(6) no
C11 N2 Zn1 . . 117.4(6) no
C20 N3 Zn1 . . 160.8(8) no
C20 N4 C21 . . 125.1(9) no
C22 N6 Zn2 . . 166.0(8) no
C23 N7 C22 . . 125.0(9) no
C23 N8 Zn2 . 4_564 177.5(9) no
O1 C1 C6 . . 123.3(8) no
O1 C1 C2 . . 119.6(8) no
C6 C1 C2 . . 117.1(7) no
C3 C2 O3 . . 123.9(8) no
C3 C2 C1 . . 122.3(9) no
O3 C2 C1 . . 113.8(7) no
C2 C3 C4 . . 118.2(8) no
C2 C3 H3A . . 120.90 no
C4 C3 H3A . . 120.90 no
C5 C4 C3 . . 123.5(8) no
C5 C4 Br1 . . 118.7(7) no
C3 C4 Br1 . . 117.7(7) no
C4 C5 C6 . . 117.6(9) no
C4 C5 H5A . . 121.20 no
C6 C5 H5A . . 121.20 no
C5 C6 C1 . . 121.1(8) no
C5 C6 C8 . . 116.2(8) no
C1 C6 C8 . . 122.7(7) no
O3 C7 H7A . . 109.50 no
O3 C7 H7B . . 109.50 no
H7A C7 H7B . . 109.50 no
O3 C7 H7C . . 109.50 no
H7A C7 H7C . . 109.50 no
H7B C7 H7C . . 109.50 no
N1 C8 C6 . . 128.2(9) no
N1 C8 H8A . . 115.90 no
C6 C8 H8A . . 115.90 no
N1 C9 C10 . . 111.3(7) no
N1 C9 H9A . . 109.40 no
C10 C9 H9A . . 109.40 no
N1 C9 H9B . . 109.40 no
C10 C9 H9B . . 109.40 no
H9A C9 H9B . . 108.00 no
C9 C10 C11 . . 112.3(8) no
C9 C10 H10A . . 109.10 no
C11 C10 H10A . . 109.10 no
C9 C10 H10B . . 109.10 no
C11 C10 H10B . . 109.10 no
H10A C10 H10B . . 107.90 no
N2 C11 C10 . . 114.6(7) no
N2 C11 H11A . . 108.60 no
C10 C11 H11A . . 108.60 no
N2 C11 H11B . . 108.60 no
C10 C11 H11B . . 108.60 no
H11A C11 H11B . . 107.60 no
N2 C12 C13 . . 128.5(8) no
N2 C12 H12A . . 115.80 no
C13 C12 H12A . . 115.80 no
C18 C13 C14 . . 120.4(8) no
C18 C13 C12 . . 122.8(8) no
C14 C13 C12 . . 116.8(8) no
C15 C14 C13 . . 119.1(8) no
C15 C14 H14A . . 120.40 no
C13 C14 H14A . . 120.40 no
C14 C15 C16 . . 123.0(8) no
C14 C15 Br2 . . 120.2(6) no
C16 C15 Br2 . . 116.8(7) no
C17 C16 C15 . . 117.8(9) no
C17 C16 H16A . . 121.10 no
C15 C16 H16A . . 121.10 no
O4 C17 C16 . . 126.0(8) no
O4 C17 C18 . . 112.7(7) no
C16 C17 C18 . . 121.3(8) no
O2 C18 C13 . . 123.0(8) no
O2 C18 C17 . . 118.6(7) no
C13 C18 C17 . . 118.4(8) no
O4 C19 H19A . . 109.50 no
O4 C19 H19B . . 109.50 no
H19A C19 H19B . . 109.50 no
O4 C19 H19C . . 109.50 no
H19A C19 H19C . . 109.50 no
H19B C19 H19C . . 109.50 no
N3 C20 N4 . . 172.7(10) no
N5 C21 N4 . . 173.2(11) no
N6 C22 N7 . . 173.1(11) no
N8 C23 N7 . . 172.6(9) no

loop_
_geom_bond_atom_site_label_1
_geom_bond_atom_site_label_2
_geom_bond_site_symmetry_2
_geom_bond_distance
_geom_bond_publ_flag
Zn1 N3 . 1.988(8) no
Zn1 N1 . 2.059(7) no
Zn1 O1 . 2.063(6) no
Zn1 O2 . 2.065(6) no
Zn1 N2 . 2.080(6) no
Zn1 Zn2 . 3.1410(16) no
Zn2 N6 . 1.955(7) no
Zn2 N8 4_565 1.965(8) no
Zn2 O2 . 1.989(5) no
Zn2 O1 . 2.011(6) no
Zn2 O4 . 2.459(6) no
Zn2 O3 . 2.612(6) no
Br1 C4 . 1.926(8) no
Br2 C15 . 1.912(8) no
O1 C1 . 1.322(9) no
O2 C18 . 1.327(10) no
O3 C2 . 1.369(11) no
O3 C7 . 1.435(10) no
O4 C17 . 1.369(10) no
O4 C19 . 1.438(11) no
N1 C8 . 1.280(11) no
N1 C9 . 1.481(11) no
N2 C12 . 1.288(11) no
N2 C11 . 1.456(11) no
N3 C20 . 1.154(13) no
N4 C20 . 1.287(14) no
N4 C21 . 1.302(15) no
N5 C21 . 1.167(16) no
N6 C22 . 1.146(11) no
N7 C23 . 1.279(13) no
N7 C22 . 1.299(11) no
N8 C23 . 1.139(12) no
N8 Zn2 4_564 1.965(8) no
C1 C6 . 1.415(12) no
C1 C2 . 1.424(12) no
C2 C3 . 1.365(12) no
C3 C4 . 1.388(13) no
C3 H3A . 0.9500 no
C4 C5 . 1.377(13) no
C5 C6 . 1.414(11) no
C5 H5A . 0.9500 no
C6 C8 . 1.451(12) no
C7 H7A . 0.9800 no
C7 H7B . 0.9800 no
C7 H7C . 0.9800 no
C8 H8A . 0.9500 no
C9 C10 . 1.527(13) no
C9 H9A . 0.9900 no
C9 H9B . 0.9900 no
C10 C11 . 1.537(13) no
C10 H10A . 0.9900 no
C10 H10B . 0.9900 no
C11 H11A . 0.9900 no
C11 H11B . 0.9900 no
C12 C13 . 1.452(13) no
C12 H12A . 0.9500 no
C13 C18 . 1.399(12) no
C13 C14 . 1.405(12) no
C14 C15 . 1.366(13) no
C14 H14A . 0.9500 no
C15 C16 . 1.397(13) no
C16 C17 . 1.386(12) no
C16 H16A . 0.9500 no
C17 C18 . 1.425(12) no
C19 H19A . 0.9800 no
C19 H19B . 0.9800 no
C19 H19C . 0.9800 no

loop_
_geom_torsion_atom_site_label_1
_geom_torsion_atom_site_label_2
_geom_torsion_atom_site_label_3
_geom_torsion_atom_site_label_4
_geom_torsion_site_symmetry_1
_geom_torsion_site_symmetry_4
_geom_torsion
_geom_torsion_publ_flag
N3 Zn1 Zn2 N6 . . 179.8(4) no
N1 Zn1 Zn2 N6 . . -64.4(4) no
O1 Zn1 Zn2 N6 . . -76.4(4) no
O2 Zn1 Zn2 N6 . . 76.3(4) no
N2 Zn1 Zn2 N6 . . 67.8(4) no
N3 Zn1 Zn2 N8 . 4_565 -4.5(3) no
N1 Zn1 Zn2 N8 . 4_565 111.3(3) no
O1 Zn1 Zn2 N8 . 4_565 99.3(4) no
O2 Zn1 Zn2 N8 . 4_565 -108.0(4) no
N2 Zn1 Zn2 N8 . 4_565 -116.5(3) no
N3 Zn1 Zn2 O2 . . 103.5(4) no
N1 Zn1 Zn2 O2 . . -140.7(4) no
O1 Zn1 Zn2 O2 . . -152.7(4) no
N2 Zn1 Zn2 O2 . . -8.5(3) no
N3 Zn1 Zn2 O1 . . -103.8(4) no
N1 Zn1 Zn2 O1 . . 12.0(4) no
O2 Zn1 Zn2 O1 . . 152.7(4) no
N2 Zn1 Zn2 O1 . . 144.2(4) no
N3 Zn1 Zn2 O4 . . 82.7(3) no
N1 Zn1 Zn2 O4 . . -161.6(3) no
O1 Zn1 Zn2 O4 . . -173.6(3) no
O2 Zn1 Zn2 O4 . . -20.8(3) no
N2 Zn1 Zn2 O4 . . -29.4(3) no
N3 Zn1 Zn2 O3 . . -92.1(3) no
N1 Zn1 Zn2 O3 . . 23.7(3) no
O1 Zn1 Zn2 O3 . . 11.7(3) no
O2 Zn1 Zn2 O3 . . 164.4(3) no
N2 Zn1 Zn2 O3 . . 155.9(3) no
N6 Zn2 O1 C1 . . -50.0(8) no
N8 Zn2 O1 C1 4_565 . 84.2(8) no
O2 Zn2 O1 C1 . . -164.8(8) no
O4 Zn2 O1 C1 . . -170.9(6) no
O3 Zn2 O1 C1 . . 9.6(7) no
Zn1 Zn2 O1 C1 . . 177.6(9) no
N6 Zn2 O1 Zn1 . . 132.4(3) no
N8 Zn2 O1 Zn1 4_565 . -93.4(3) no
O2 Zn2 O1 Zn1 . . 17.6(3) no
O4 Zn2 O1 Zn1 . . 11.5(6) no
O3 Zn2 O1 Zn1 . . -168.0(3) no
N3 Zn1 O1 C1 . . -95.7(8) no
N1 Zn1 O1 C1 . . 12.2(8) no
O2 Zn1 O1 C1 . . 165.3(8) no
N2 Zn1 O1 C1 . . 111.2(8) no
Zn2 Zn1 O1 C1 . . -177.6(9) no
N3 Zn1 O1 Zn2 . . 81.9(3) no
N1 Zn1 O1 Zn2 . . -170.2(3) no
O2 Zn1 O1 Zn2 . . -17.1(3) no
N2 Zn1 O1 Zn2 . . -71.2(6) no
N6 Zn2 O2 C18 . . 68.6(7) no
N8 Zn2 O2 C18 4_565 . -72.2(7) no
O1 Zn2 O2 C18 . . -176.5(7) no
O4 Zn2 O2 C18 . . 0.0(6) no
O3 Zn2 O2 C18 . . 174.5(5) no
Zn1 Zn2 O2 C18 . . -158.9(8) no
N6 Zn2 O2 Zn1 . . -132.4(3) no
N8 Zn2 O2 Zn1 4_565 . 86.7(4) no
O1 Zn2 O2 Zn1 . . -17.6(2) no
O4 Zn2 O2 Zn1 . . 158.9(3) no
O3 Zn2 O2 Zn1 . . -26.6(5) no
N3 Zn1 O2 C18 . . 76.7(7) no
N1 Zn1 O2 C18 . . -126.0(7) no
O1 Zn1 O2 C18 . . 176.1(7) no
N2 Zn1 O2 C18 . . -28.3(7) no
Zn2 Zn1 O2 C18 . . 158.7(8) no
N3 Zn1 O2 Zn2 . . -82.0(3) no
N1 Zn1 O2 Zn2 . . 75.3(6) no
O1 Zn1 O2 Zn2 . . 17.4(3) no
N2 Zn1 O2 Zn2 . . 173.0(3) no
N6 Zn2 O3 C2 . . 119.0(6) no
N8 Zn2 O3 C2 4_565 . -121.5(6) no
O2 Zn2 O3 C2 . . 0.4(7) no
O1 Zn2 O3 C2 . . -9.0(5) no
O4 Zn2 O3 C2 . . 171.5(5) no
Zn1 Zn2 O3 C2 . . -17.1(5) no
N6 Zn2 O3 C7 . . -40.8(7) no
N8 Zn2 O3 C7 4_565 . 78.7(8) no
O2 Zn2 O3 C7 . . -159.3(7) no
O1 Zn2 O3 C7 . . -168.8(8) no
O4 Zn2 O3 C7 . . 11.8(9) no
Zn1 Zn2 O3 C7 . . -176.9(7) no
N6 Zn2 O4 C17 . . -122.0(6) no
N8 Zn2 O4 C17 4_565 . 119.7(6) no
O2 Zn2 O4 C17 . . 1.4(5) no
O1 Zn2 O4 C17 . . 7.7(8) no
O3 Zn2 O4 C17 . . -173.2(5) no
Zn1 Zn2 O4 C17 . . 15.5(6) no
N6 Zn2 O4 C19 . . 52.1(7) no
N8 Zn2 O4 C19 4_565 . -66.2(7) no
O2 Zn2 O4 C19 . . 175.5(8) no
O1 Zn2 O4 C19 . . -178.2(7) no
O3 Zn2 O4 C19 . . 0.9(9) no
Zn1 Zn2 O4 C19 . . -170.4(7) no
N3 Zn1 N1 C8 . . 96.1(8) no
O1 Zn1 N1 C8 . . -5.5(8) no
O2 Zn1 N1 C8 . . -60.5(10) no
N2 Zn1 N1 C8 . . -155.1(8) no
Zn2 Zn1 N1 C8 . . -13.1(9) no
N3 Zn1 N1 C9 . . -79.8(7) no
O1 Zn1 N1 C9 . . 178.6(6) no
O2 Zn1 N1 C9 . . 123.6(6) no
N2 Zn1 N1 C9 . . 29.0(6) no
Zn2 Zn1 N1 C9 . . 171.0(5) no
N3 Zn1 N2 C12 . . -83.5(7) no
N1 Zn1 N2 C12 . . 165.4(6) no
O1 Zn1 N2 C12 . . 69.2(9) no
O2 Zn1 N2 C12 . . 17.6(6) no
Zn2 Zn1 N2 C12 . . 22.9(7) no
N3 Zn1 N2 C11 . . 86.7(6) no
N1 Zn1 N2 C11 . . -24.3(6) no
O1 Zn1 N2 C11 . . -120.6(7) no
O2 Zn1 N2 C11 . . -172.1(6) no
Zn2 Zn1 N2 C11 . . -166.8(5) no
N1 Zn1 N3 C20 . . -110.(2) no
O1 Zn1 N3 C20 . . -19.(2) no
O2 Zn1 N3 C20 . . 58.(2) no
N2 Zn1 N3 C20 . . 147.(2) no
Zn2 Zn1 N3 C20 . . 20.(2) no
N8 Zn2 N6 C22 4_565 . -27.(3) no
O2 Zn2 N6 C22 . . -167.(3) no
O1 Zn2 N6 C22 . . 104.(3) no
O4 Zn2 N6 C22 . . -104.(3) no
O3 Zn2 N6 C22 . . 48.(3) no
Zn1 Zn2 N6 C22 . . 149.(3) no
Zn2 O1 C1 C6 . . 170.6(6) no
Zn1 O1 C1 C6 . . -12.4(13) no
Zn2 O1 C1 C2 . . -8.9(12) no
Zn1 O1 C1 C2 . . 168.0(6) no
C7 O3 C2 C3 . . -9.7(13) no
Zn2 O3 C2 C3 . . -172.1(7) no
C7 O3 C2 C1 . . 170.5(8) no
Zn2 O3 C2 C1 . . 8.1(8) no
O1 C1 C2 C3 . . 178.2(8) no
C6 C1 C2 C3 . . -1.4(13) no
O1 C1 C2 O3 . . -2.1(12) no
C6 C1 C2 O3 . . 178.4(7) no
O3 C2 C3 C4 . . -178.7(8) no
C1 C2 C3 C4 . . 1.1(13) no
C2 C3 C4 C5 . . -1.7(13) no
C2 C3 C4 Br1 . . -179.0(6) no
C3 C4 C5 C6 . . 2.5(14) no
Br1 C4 C5 C6 . . 179.8(6) no
C4 C5 C6 C1 . . -2.8(13) no
C4 C5 C6 C8 . . 177.6(8) no
O1 C1 C6 C5 . . -177.3(8) no
C2 C1 C6 C5 . . 2.2(12) no
O1 C1 C6 C8 . . 2.3(13) no
C2 C1 C6 C8 . . -178.2(8) no
C9 N1 C8 C6 . . 175.2(8) no
Zn1 N1 C8 C6 . . -0.7(14) no
C5 C6 C8 N1 . . -175.8(9) no
C1 C6 C8 N1 . . 4.6(14) no
C8 N1 C9 C10 . . 128.2(8) no
Zn1 N1 C9 C10 . . -55.4(8) no
N1 C9 C10 C11 . . 77.0(9) no
C12 N2 C11 C10 . . -142.9(8) no
Zn1 N2 C11 C10 . . 46.(1) no
C9 C10 C11 N2 . . -72.3(10) no
C11 N2 C12 C13 . . -175.2(8) no
Zn1 N2 C12 C13 . . -4.9(12) no
N2 C12 C13 C18 . . -8.1(13) no
N2 C12 C13 C14 . . 171.1(8) no
C18 C13 C14 C15 . . 0.9(12) no
C12 C13 C14 C15 . . -178.3(7) no
C13 C14 C15 C16 . . -0.8(12) no
C13 C14 C15 Br2 . . 179.4(6) no
C14 C15 C16 C17 . . 1.0(13) no
Br2 C15 C16 C17 . . -179.2(6) no
C19 O4 C17 C16 . . 3.2(13) no
Zn2 O4 C17 C16 . . 178.2(7) no
C19 O4 C17 C18 . . -177.4(7) no
Zn2 O4 C17 C18 . . -2.4(9) no
C15 C16 C17 O4 . . 178.0(8) no
C15 C16 C17 C18 . . -1.3(13) no
Zn2 O2 C18 C13 . . 179.1(6) no
Zn1 O2 C18 C13 . . 25.5(11) no
Zn2 O2 C18 C17 . . -1.5(10) no
Zn1 O2 C18 C17 . . -155.0(6) no
C14 C13 C18 O2 . . 178.2(7) no
C12 C13 C18 O2 . . -2.6(12) no
C14 C13 C18 C17 . . -1.3(12) no
C12 C13 C18 C17 . . 178.0(8) no
O4 C17 C18 O2 . . 2.7(11) no
C16 C17 C18 O2 . . -178.0(8) no
O4 C17 C18 C13 . . -177.9(7) no
C16 C17 C18 C13 . . 1.5(12) no
Zn1 N3 C20 N4 . . -138.(8) no
C21 N4 C20 N3 . . -177.(100) no
C20 N4 C21 N5 . . 167.(12) no
Zn2 N6 C22 N7 . . -69.(11) no
C23 N7 C22 N6 . . -141.(9) no
Zn2 N8 C23 N7 4_564 . -100.(18) no
C22 N7 C23 N8 . . 169.(8) no
